data_7211712
loop_
_publ_author_name
'Hazra, Susanta'
'Sasmal, Sujit'
'Nayak, Malabika'
'Sparkes, Hazel A.'
'Howard, Judith A. K.'
'Mohanta, Sasankasekhar'

_publ_section_title
;
 Syntheses and crystal structures of CuIIBiIII, CuIIBaIICuII, [CuIIPbII]2
 and cocrystallized (UVIO2)2.4CuII complexes: structural diversity of the
 coordination compounds derived from
 N,N&#x2032;-ethylenebis(3-ethoxysalicylaldiimine)
;
_journal_issue 2
_journal_name_full CrystEngComm
_journal_page_first 470
_journal_paper_doi 10.1039/b913408e
_journal_volume 12
_journal_year 2010
_chemical_formula_moiety 'C40 H44 Ba Cu2 N6 O14.20'
_chemical_formula_sum 'C40 H44 Ba Cu2 N6 O14.2'
_chemical_formula_weight 1100.43
_chemical_name_systematic
;
?
;
_space_group_IT_number 14
_symmetry_cell_setting monoclinic
_symmetry_space_group_name_Hall '-P 2ybc'
_symmetry_space_group_name_H-M 'P 1 21/c 1'
_atom_sites_solution_hydrogens geom
_atom_sites_solution_primary direct
_atom_sites_solution_secondary difmap
_audit_creation_method SHELXL-97
_cell_angle_alpha 90.00
_cell_angle_beta 113.2340(10)
_cell_angle_gamma 90.00
_cell_formula_units_Z 4
_cell_length_a 11.7008(2)
_cell_length_b 31.3666(6)
_cell_length_c 12.3487(2)
_cell_measurement_reflns_used 9756
_cell_measurement_temperature 120(2)
_cell_measurement_theta_max 26.323
_cell_measurement_theta_min 2.412
_cell_volume 4164.60(13)
_computing_cell_refinement 'SMART (Bruker, 1998)'
_computing_data_collection 'SMART (Bruker, 1998)'
_computing_data_reduction 'SAINT (Bruker, 1998)'
_computing_molecular_graphics 'ORTEP3 for Windows (Farrugia, 1997)'
_computing_publication_material 'WinGX publication routines (Farrugia, 1999)'
_computing_structure_refinement 'SHELXL-97 (Sheldrick, 1997)'
_computing_structure_solution 'SHELXS-97 (Sheldrick, 1990)'
_diffrn_ambient_temperature 120(2)
_diffrn_measured_fraction_theta_full 0.997
_diffrn_measured_fraction_theta_max 0.997
_diffrn_measurement_device_type 'Bruker Proteum M'
_diffrn_measurement_method \w
_diffrn_radiation_monochromator graphite
_diffrn_radiation_source 'fine-focus sealed tube'
_diffrn_radiation_type MoK\a
_diffrn_radiation_wavelength 0.71073
_diffrn_reflns_av_R_equivalents 0.0392
_diffrn_reflns_av_sigmaI/netI 0.0297
_diffrn_reflns_limit_h_max 13
_diffrn_reflns_limit_h_min -13
_diffrn_reflns_limit_k_max 37
_diffrn_reflns_limit_k_min -37
_diffrn_reflns_limit_l_max 14
_diffrn_reflns_limit_l_min -14
_diffrn_reflns_number 34506
_diffrn_reflns_theta_full 25.00
_diffrn_reflns_theta_max 25.03
_diffrn_reflns_theta_min 3.56
_exptl_absorpt_coefficient_mu 2.024
_exptl_absorpt_correction_T_max 0.851
_exptl_absorpt_correction_T_min 0.419
_exptl_absorpt_correction_type multi-scan
_exptl_absorpt_process_details 'SADABS, (G. Sheldrick, 1998)'
_exptl_crystal_colour dark_red
_exptl_crystal_density_diffrn 1.755
_exptl_crystal_density_method 'not measured'
_exptl_crystal_description plate
_exptl_crystal_F_000 2214
_exptl_crystal_size_max 0.50
_exptl_crystal_size_mid 0.30
_exptl_crystal_size_min 0.08
_refine_diff_density_max 0.627
_refine_diff_density_min -0.511
_refine_diff_density_rms 0.072
_refine_ls_extinction_method none
_refine_ls_goodness_of_fit_ref 1.007
_refine_ls_hydrogen_treatment constr
_refine_ls_matrix_type full
_refine_ls_number_parameters 633
_refine_ls_number_reflns 7338
_refine_ls_number_restraints 48
_refine_ls_restrained_S_all 1.037
_refine_ls_R_factor_all 0.0389
_refine_ls_R_factor_gt 0.0283
_refine_ls_shift/su_max 0.031
_refine_ls_shift/su_mean 0.000
_refine_ls_structure_factor_coef Fsqd
_refine_ls_weighting_details 'calc w=1/[\s^2^(Fo^2^)+(0.0313P)^2^+4.5768P] where P=(Fo^2^+2Fc^2^)/3'
_refine_ls_weighting_scheme calc
_refine_ls_wR_factor_gt 0.0642
_refine_ls_wR_factor_ref 0.0696
_reflns_number_gt 6092
_reflns_number_total 7338
_reflns_threshold_expression >2sigma(I)
_cod_data_source_file b913408e.txt
_cod_data_source_block 2
_cod_original_sg_symbol_H-M 'P 21/c'
_cod_original_formula_sum 'C40 H44 Ba Cu2 N6 O14.20'
_cod_database_code 7211712

loop_
_symmetry_equiv_pos_as_xyz
'x, y, z'
'-x, y+1/2, -z+1/2'
'-x, -y, -z'
'x, -y-1/2, z-1/2'

loop_
_atom_site_label
_atom_site_type_symbol
_atom_site_fract_x
_atom_site_fract_y
_atom_site_fract_z
_atom_site_U_iso_or_equiv
_atom_site_adp_type
_atom_site_occupancy
_atom_site_symmetry_multiplicity
_atom_site_calc_flag
_atom_site_refinement_flags
_atom_site_disorder_assembly
_atom_site_disorder_group
Ba1 Ba 0.734878(17) 0.124905(6) 0.664068(17) 0.02595(6) Uani 1 1 d . A .
Cu1 Cu 0.43575(4) 0.174816(14) 0.64893(4) 0.03039(11) Uani 1 1 d . . .
Cu2 Cu 0.46011(4) 0.055682(14) 0.56330(4) 0.03344(11) Uani 1 1 d . . .
O1 O 0.7972(2) 0.21200(8) 0.6328(2) 0.0375(6) Uani 1 1 d . A .
O2 O 0.5800(2) 0.19523(7) 0.6318(2) 0.0313(5) Uani 1 1 d . A .
O3 O 0.5315(2) 0.12727(7) 0.73332(19) 0.0300(5) Uani 1 1 d . A .
O4 O 0.7193(2) 0.08817(7) 0.88848(19) 0.0309(5) Uani 1 1 d . A .
O5 O 0.6116(2) 0.15932(8) 0.4111(2) 0.0370(6) Uani 1 1 d . A .
O6 O 0.5062(2) 0.10259(8) 0.4919(2) 0.0351(6) Uani 1 1 d . A .
O7 O 0.6327(2) 0.04352(7) 0.6462(2) 0.0318(5) Uani 1 1 d . A .
O8 O 0.8726(2) 0.04399(7) 0.7527(2) 0.0322(5) Uani 1 1 d . A .
O9A O 0.8159(11) 0.0898(12) 0.4837(11) 0.0487(14) Uani 0.57 1 d P A 1
O9B O 0.7891(16) 0.0895(16) 0.4798(14) 0.0487(14) Uani 0.43 1 d P A 2
O10A O 0.949(3) 0.1288(2) 0.6108(10) 0.0487(14) Uani 0.57 1 d P A 1
O10B O 0.959(4) 0.1179(3) 0.6141(13) 0.0487(14) Uani 0.43 1 d P A 2
O11A O 0.9719(6) 0.1106(2) 0.4499(6) 0.0705(15) Uani 0.57 1 d PU A 1
O11B O 0.9702(9) 0.0864(3) 0.4639(8) 0.0705(15) Uani 0.43 1 d PU A 2
O12A O 0.9343(3) 0.14614(14) 0.8652(4) 0.0477(6) Uani 0.80 1 d P A 1
O12B O 0.8228(12) 0.1768(5) 0.8687(12) 0.0477(6) Uani 0.20 1 d P A 2
O13A O 1.0069(7) 0.1947(3) 0.9955(9) 0.0477(6) Uani 0.80 1 d P A 1
O13B O 0.9744(15) 0.1400(6) 0.8590(16) 0.0477(6) Uani 0.20 1 d P A 2
O14A O 1.1208(3) 0.16918(11) 0.9080(3) 0.0477(6) Uani 0.80 1 d P A 1
O14B O 1.023(3) 0.1971(14) 0.995(4) 0.0477(6) Uani 0.20 1 d P A 2
N1 N 0.3303(3) 0.21967(10) 0.5563(3) 0.0394(7) Uani 1 1 d . A .
N2A N 0.2930(10) 0.1614(2) 0.6837(8) 0.0311(17) Uani 0.71 1 d P A 1
N2B N 0.287(2) 0.1478(6) 0.658(2) 0.029(4) Uani 0.29 1 d P A 2
N3A N 0.2866(6) 0.07203(15) 0.4932(5) 0.0365(13) Uani 0.67 1 d PDU A 1
N3B N 0.2813(12) 0.0601(3) 0.4754(11) 0.0365(13) Uani 0.33 1 d PDU A 2
N4A N 0.4034(5) 0.00494(17) 0.6106(4) 0.0329(12) Uani 0.67 1 d PDU A 1
N4B N 0.4171(9) 0.0090(3) 0.6469(10) 0.0329(12) Uani 0.33 1 d PDU A 2
N5A N 0.908(3) 0.1096(6) 0.509(2) 0.046(3) Uani 0.57 1 d P A 1
N5B N 0.913(4) 0.0978(9) 0.525(3) 0.046(3) Uani 0.43 1 d P A 2
N6A N 1.0223(3) 0.17045(12) 0.9236(3) 0.0328(8) Uani 0.80 1 d P A 1
N6B N 0.9265(14) 0.1682(5) 0.9069(13) 0.0328(8) Uani 0.20 1 d P A 2
C1 C 0.9620(4) 0.26156(14) 0.7485(4) 0.0547(11) Uani 1 1 d . A .
H1A H 0.9143 0.2872 0.7122 0.082 Uiso 1 1 calc R . .
H1B H 1.0509 0.2673 0.7722 0.082 Uiso 1 1 calc R . .
H1C H 0.9457 0.2538 0.8179 0.082 Uiso 1 1 calc R . .
C2 C 0.9237(3) 0.22559(13) 0.6614(4) 0.0444(10) Uani 1 1 d . . .
H2A H 0.9324 0.2347 0.5883 0.053 Uiso 1 1 calc R A .
H2B H 0.9803 0.2011 0.6943 0.053 Uiso 1 1 calc R . .
C3 C 0.7043(3) 0.24031(11) 0.5722(3) 0.0343(8) Uani 1 1 d . . .
C4 C 0.7193(4) 0.27464(11) 0.5100(3) 0.0396(9) Uani 1 1 d . A .
H4 H 0.7982 0.2802 0.5079 0.047 Uiso 1 1 calc R . .
C5 C 0.6187(4) 0.30156(12) 0.4496(3) 0.0446(10) Uani 1 1 d . . .
H5 H 0.6294 0.3254 0.4070 0.054 Uiso 1 1 calc R A .
C6 C 0.5062(4) 0.29352(12) 0.4521(3) 0.0440(9) Uani 1 1 d . A .
H6 H 0.4388 0.3122 0.4120 0.053 Uiso 1 1 calc R . .
C7 C 0.4865(3) 0.25784(11) 0.5131(3) 0.0348(8) Uani 1 1 d . . .
C8 C 0.5867(3) 0.23018(11) 0.5742(3) 0.0322(8) Uani 1 1 d . A .
C9 C 0.3634(4) 0.25078(12) 0.5073(3) 0.0417(9) Uani 1 1 d . A .
H9 H 0.3010 0.2707 0.4637 0.050 Uiso 1 1 calc R . .
C10A C 0.1980(6) 0.2129(2) 0.5276(6) 0.0378(16) Uani 0.71 1 d P A 1
H10A H 0.1613 0.1941 0.4579 0.045 Uiso 0.71 1 calc PR A 1
H10B H 0.1526 0.2403 0.5106 0.045 Uiso 0.71 1 calc PR A 1
C10B C 0.2101(17) 0.2176(7) 0.5867(17) 0.043(4) Uani 0.29 1 d P A 2
H10C H 0.2294 0.2284 0.6674 0.052 Uiso 0.29 1 calc PR A 2
H10D H 0.1420 0.2350 0.5303 0.052 Uiso 0.29 1 calc PR A 2
C11A C 0.1910(5) 0.1919(2) 0.6358(6) 0.0407(13) Uani 0.71 1 d P A 1
H11A H 0.1976 0.2138 0.6957 0.049 Uiso 0.71 1 calc PR A 1
H11B H 0.1103 0.1771 0.6140 0.049 Uiso 0.71 1 calc PR A 1
C11B C 0.1736(12) 0.1716(5) 0.5775(14) 0.044(3) Uani 0.29 1 d P A 2
H11C H 0.1476 0.1615 0.4953 0.053 Uiso 0.29 1 calc PR A 2
H11D H 0.1038 0.1674 0.6026 0.053 Uiso 0.29 1 calc PR A 2
C12 C 0.2860(3) 0.12895(14) 0.7471(4) 0.0445(10) Uani 1 1 d . . .
H12 H 0.2065 0.1223 0.7465 0.053 Uiso 1 1 calc R A 1
C13 C 0.3885(3) 0.10241(11) 0.8175(3) 0.0316(8) Uani 1 1 d . A .
C14 C 0.3723(3) 0.07645(12) 0.9038(3) 0.0392(9) Uani 1 1 d . . .
H14 H 0.2930 0.0750 0.9077 0.047 Uiso 1 1 calc R A .
C15 C 0.4685(4) 0.05353(13) 0.9813(4) 0.0453(10) Uani 1 1 d . A .
H15 H 0.4551 0.0355 1.0370 0.054 Uiso 1 1 calc R . .
C16 C 0.5874(4) 0.05634(12) 0.9793(3) 0.0421(9) Uani 1 1 d . . .
H16 H 0.6548 0.0408 1.0348 0.051 Uiso 1 1 calc R A .
C17 C 0.6059(3) 0.08180(11) 0.8963(3) 0.0313(7) Uani 1 1 d . A .
C18 C 0.5065(3) 0.10455(10) 0.8115(3) 0.0289(7) Uani 1 1 d . . .
C19 C 0.8299(3) 0.07549(11) 0.9875(3) 0.0337(8) Uani 1 1 d . . .
H19A H 0.9012 0.0754 0.9635 0.040 Uiso 1 1 calc R A .
H19B H 0.8189 0.0460 1.0106 0.040 Uiso 1 1 calc R . .
C20 C 0.8592(4) 0.10455(13) 1.0926(3) 0.0429(9) Uani 1 1 d . A .
H20A H 0.8700 0.1338 1.0702 0.064 Uiso 1 1 calc R . .
H20B H 0.9359 0.0950 1.1565 0.064 Uiso 1 1 calc R . .
H20C H 0.7906 0.1037 1.1191 0.064 Uiso 1 1 calc R . .
C21 C 0.6621(5) 0.15208(15) 0.2383(4) 0.0586(12) Uani 1 1 d . A .
H21A H 0.6954 0.1235 0.2638 0.088 Uiso 1 1 calc R . .
H21B H 0.7081 0.1656 0.1962 0.088 Uiso 1 1 calc R . .
H21C H 0.5739 0.1500 0.1859 0.088 Uiso 1 1 calc R . .
C22 C 0.6757(4) 0.17849(12) 0.3445(3) 0.0432(9) Uani 1 1 d . . .
H22A H 0.7650 0.1815 0.3957 0.052 Uiso 1 1 calc R A .
H22B H 0.6416 0.2073 0.3185 0.052 Uiso 1 1 calc R . .
C23 C 0.4845(3) 0.15934(12) 0.3626(3) 0.0367(8) Uani 1 1 d . . .
C24 C 0.4115(4) 0.18649(13) 0.2739(3) 0.0458(10) Uani 1 1 d . A .
H24 H 0.4497 0.2069 0.2421 0.055 Uiso 1 1 calc R . .
C25 C 0.2821(4) 0.18399(14) 0.2311(4) 0.0527(11) Uani 1 1 d . . .
H25 H 0.2323 0.2021 0.1687 0.063 Uiso 1 1 calc R A .
C26 C 0.2272(4) 0.15566(15) 0.2785(3) 0.0489(11) Uani 1 1 d . A .
H26 H 0.1391 0.1548 0.2502 0.059 Uiso 1 1 calc R . .
C27 C 0.2992(3) 0.12723(13) 0.3697(3) 0.0419(9) Uani 1 1 d D . .
C28 C 0.4305(3) 0.12844(12) 0.4114(3) 0.0357(8) Uani 1 1 d . A .
C29 C 0.2341(3) 0.09693(15) 0.4118(3) 0.0536(12) Uani 1 1 d D A .
H29 H 0.1459 0.0961 0.3748 0.064 Uiso 1 1 calc R B 1
C30A C 0.2080(5) 0.04596(19) 0.5335(5) 0.0355(13) Uani 0.67 1 d PD A 1
H30A H 0.1217 0.0452 0.4734 0.043 Uiso 0.67 1 calc PR A 1
H30B H 0.2069 0.0575 0.6077 0.043 Uiso 0.67 1 calc PR A 1
C30B C 0.2200(11) 0.0224(5) 0.5061(10) 0.035(3) Uani 0.33 1 d PD A 2
H30D H 0.2135 -0.0010 0.4502 0.042 Uiso 0.33 1 calc PR A 2
H30C H 0.1344 0.0306 0.4951 0.042 Uiso 0.33 1 calc PR A 2
C31A C 0.2650(5) 0.00146(19) 0.5534(7) 0.0343(13) Uani 0.67 1 d PD A 1
H31A H 0.2340 -0.0152 0.6043 0.041 Uiso 0.67 1 calc PR A 1
H31B H 0.2404 -0.0136 0.4770 0.041 Uiso 0.67 1 calc PR A 1
C31B C 0.2871(9) 0.0059(4) 0.6303(11) 0.039(3) Uani 0.33 1 d PD A 2
H31C H 0.2696 0.0238 0.6880 0.047 Uiso 0.33 1 calc PR A 2
H31D H 0.2635 -0.0239 0.6375 0.047 Uiso 0.33 1 calc PR A 2
C32 C 0.4769(4) -0.02325(12) 0.6860(4) 0.0532(12) Uani 1 1 d D . .
H32 H 0.4373 -0.0460 0.7084 0.064 Uiso 1 1 calc R A 1
C33 C 0.6117(3) -0.02275(11) 0.7376(3) 0.0383(9) Uani 1 1 d D A .
C34 C 0.6737(4) -0.05643(12) 0.8129(4) 0.0454(10) Uani 1 1 d . . .
H34 H 0.6267 -0.0792 0.8255 0.055 Uiso 1 1 calc R A .
C35 C 0.8004(4) -0.05703(12) 0.8683(4) 0.0458(10) Uani 1 1 d . A .
H35 H 0.8408 -0.0798 0.9201 0.055 Uiso 1 1 calc R . .
C36 C 0.8709(4) -0.02412(11) 0.8488(3) 0.0401(9) Uani 1 1 d . . .
H36 H 0.9591 -0.0248 0.8862 0.048 Uiso 1 1 calc R A .
C37 C 0.8123(3) 0.00944(11) 0.7750(3) 0.0329(8) Uani 1 1 d . A .
C38 C 0.6813(3) 0.01102(11) 0.7163(3) 0.0325(8) Uani 1 1 d . . .
C39 C 1.0065(3) 0.04396(12) 0.7995(3) 0.0384(8) Uani 1 1 d . . .
H39A H 1.0391 0.0344 0.8826 0.046 Uiso 1 1 calc R A .
H39B H 1.0365 0.0734 0.7980 0.046 Uiso 1 1 calc R . .
C40 C 1.0560(4) 0.01512(13) 0.7301(4) 0.0487(10) Uani 1 1 d . A .
H40A H 1.0250 -0.0139 0.7299 0.073 Uiso 1 1 calc R . .
H40B H 1.1471 0.0150 0.7665 0.073 Uiso 1 1 calc R . .
H40C H 1.0282 0.0255 0.6489 0.073 Uiso 1 1 calc R . .
O15B O 1.2318(19) 0.1537(7) 0.9527(18) 0.087(6) Uiso 0.20 1 d P C 2

loop_
_atom_site_aniso_label
_atom_site_aniso_U_11
_atom_site_aniso_U_22
_atom_site_aniso_U_33
_atom_site_aniso_U_23
_atom_site_aniso_U_13
_atom_site_aniso_U_12
Ba1 0.02283(10) 0.02687(11) 0.02822(11) 0.00042(8) 0.01013(8) 0.00011(8)
Cu1 0.0248(2) 0.0359(2) 0.0300(2) 0.00200(18) 0.01022(17) 0.00467(18)
Cu2 0.0258(2) 0.0433(3) 0.0330(2) -0.00922(19) 0.01356(18) -0.00839(19)
O1 0.0320(13) 0.0328(13) 0.0484(15) 0.0106(11) 0.0165(12) 0.0012(11)
O2 0.0287(12) 0.0313(13) 0.0345(13) 0.0046(10) 0.0132(10) 0.0048(10)
O3 0.0265(12) 0.0357(13) 0.0295(12) 0.0044(10) 0.0129(10) 0.0016(10)
O4 0.0293(12) 0.0356(13) 0.0274(12) 0.0040(10) 0.0107(10) 0.0032(10)
O5 0.0335(13) 0.0450(15) 0.0334(13) 0.0050(11) 0.0141(11) 0.0014(11)
O6 0.0251(12) 0.0498(15) 0.0277(12) 0.0018(11) 0.0076(10) -0.0019(11)
O7 0.0306(12) 0.0306(13) 0.0368(13) -0.0042(11) 0.0161(11) -0.0056(10)
O8 0.0266(12) 0.0316(13) 0.0367(13) 0.0011(10) 0.0104(10) -0.0003(10)
O9A 0.037(5) 0.0558(19) 0.0586(14) -0.0112(18) 0.0245(19) -0.002(7)
O9B 0.037(5) 0.0558(19) 0.0586(14) -0.0112(18) 0.0245(19) -0.002(7)
O10A 0.037(5) 0.0558(19) 0.0586(14) -0.0112(18) 0.0245(19) -0.002(7)
O10B 0.037(5) 0.0558(19) 0.0586(14) -0.0112(18) 0.0245(19) -0.002(7)
O11A 0.0706(19) 0.081(3) 0.077(2) -0.001(2) 0.0484(17) 0.009(2)
O11B 0.0706(19) 0.081(3) 0.077(2) -0.001(2) 0.0484(17) 0.009(2)
O12A 0.0391(15) 0.0551(12) 0.0453(10) -0.0104(9) 0.0128(11) -0.0058(11)
O12B 0.0391(15) 0.0551(12) 0.0453(10) -0.0104(9) 0.0128(11) -0.0058(11)
O13A 0.0391(15) 0.0551(12) 0.0453(10) -0.0104(9) 0.0128(11) -0.0058(11)
O13B 0.0391(15) 0.0551(12) 0.0453(10) -0.0104(9) 0.0128(11) -0.0058(11)
O14A 0.0391(15) 0.0551(12) 0.0453(10) -0.0104(9) 0.0128(11) -0.0058(11)
O14B 0.0391(15) 0.0551(12) 0.0453(10) -0.0104(9) 0.0128(11) -0.0058(11)
N1 0.0289(16) 0.0356(17) 0.0488(18) -0.0011(15) 0.0100(14) 0.0083(14)
N2A 0.028(3) 0.030(5) 0.035(4) -0.004(3) 0.013(3) 0.002(3)
N2B 0.017(6) 0.030(11) 0.034(10) -0.011(7) 0.003(6) 0.003(8)
N3A 0.0306(15) 0.048(2) 0.031(2) -0.0075(18) 0.0118(14) -0.0109(17)
N3B 0.0306(15) 0.048(2) 0.031(2) -0.0075(18) 0.0118(14) -0.0109(17)
N4A 0.0330(16) 0.0313(17) 0.038(2) -0.0132(16) 0.0184(17) -0.0060(13)
N4B 0.0330(16) 0.0313(17) 0.038(2) -0.0132(16) 0.0184(17) -0.0060(13)
N5A 0.048(3) 0.050(11) 0.048(8) 0.019(6) 0.028(5) 0.027(8)
N5B 0.048(3) 0.050(11) 0.048(8) 0.019(6) 0.028(5) 0.027(8)
N6A 0.0273(18) 0.039(2) 0.0308(18) 0.0009(16) 0.0098(16) 0.0009(17)
N6B 0.0273(18) 0.039(2) 0.0308(18) 0.0009(16) 0.0098(16) 0.0009(17)
C1 0.047(2) 0.049(3) 0.060(3) 0.008(2) 0.011(2) -0.010(2)
C2 0.033(2) 0.043(2) 0.058(2) 0.0126(19) 0.0191(19) -0.0007(17)
C3 0.041(2) 0.0278(18) 0.0338(18) 0.0035(15) 0.0137(16) 0.0046(16)
C4 0.049(2) 0.032(2) 0.039(2) 0.0021(16) 0.0191(18) 0.0005(17)
C5 0.067(3) 0.0272(19) 0.039(2) 0.0070(16) 0.019(2) 0.0007(19)
C6 0.053(2) 0.034(2) 0.035(2) 0.0051(16) 0.0063(18) 0.0141(18)
C7 0.037(2) 0.0322(19) 0.0300(18) 0.0003(15) 0.0082(16) 0.0058(16)
C8 0.039(2) 0.0283(18) 0.0283(17) 0.0009(14) 0.0120(15) 0.0034(15)
C9 0.042(2) 0.033(2) 0.040(2) 0.0018(16) 0.0048(17) 0.0117(17)
C10A 0.025(3) 0.043(4) 0.039(4) 0.003(4) 0.005(3) 0.009(2)
C10B 0.033(9) 0.057(11) 0.038(10) 0.009(10) 0.014(9) 0.021(8)
C11A 0.031(3) 0.044(4) 0.048(4) 0.002(3) 0.015(3) 0.006(3)
C11B 0.021(6) 0.059(10) 0.046(8) -0.010(8) 0.007(6) 0.007(7)
C12 0.0274(19) 0.062(3) 0.045(2) 0.001(2) 0.0154(17) -0.0062(18)
C13 0.0304(18) 0.0304(19) 0.0334(18) -0.0055(15) 0.0120(15) -0.0051(15)
C14 0.034(2) 0.039(2) 0.051(2) -0.0041(18) 0.0239(18) -0.0095(17)
C15 0.047(2) 0.043(2) 0.054(2) 0.0124(19) 0.028(2) -0.0013(19)
C16 0.040(2) 0.041(2) 0.046(2) 0.0148(18) 0.0174(18) 0.0068(18)
C17 0.0339(19) 0.0272(18) 0.0371(19) 0.0025(15) 0.0185(16) 0.0021(15)
C18 0.0311(18) 0.0253(17) 0.0303(17) -0.0065(14) 0.0122(15) -0.0046(14)
C19 0.0310(18) 0.0348(19) 0.0340(18) 0.0054(15) 0.0113(15) 0.0070(15)
C20 0.045(2) 0.046(2) 0.034(2) -0.0005(17) 0.0112(18) 0.0098(18)
C21 0.082(3) 0.059(3) 0.050(3) 0.004(2) 0.041(3) 0.009(2)
C22 0.050(2) 0.041(2) 0.045(2) 0.0060(18) 0.026(2) 0.0018(18)
C23 0.037(2) 0.044(2) 0.0284(18) -0.0050(16) 0.0126(16) 0.0045(17)
C24 0.048(2) 0.045(2) 0.039(2) -0.0007(18) 0.0110(19) 0.0103(19)
C25 0.049(3) 0.054(3) 0.040(2) -0.006(2) 0.002(2) 0.017(2)
C26 0.032(2) 0.067(3) 0.037(2) -0.019(2) 0.0018(18) 0.011(2)
C27 0.0312(19) 0.060(3) 0.0291(18) -0.0131(18) 0.0060(15) 0.0056(18)
C28 0.0300(18) 0.051(2) 0.0226(17) -0.0095(16) 0.0062(15) 0.0061(17)
C29 0.0245(19) 0.100(4) 0.033(2) -0.012(2) 0.0076(17) -0.001(2)
C30A 0.027(3) 0.037(4) 0.046(4) -0.012(3) 0.018(3) -0.008(3)
C30B 0.026(6) 0.042(9) 0.040(8) -0.001(7) 0.015(6) 0.000(6)
C31A 0.031(3) 0.035(4) 0.042(4) -0.010(3) 0.020(3) -0.015(3)
C31B 0.038(7) 0.046(7) 0.041(7) -0.015(6) 0.023(6) -0.007(5)
C32 0.064(3) 0.034(2) 0.086(3) -0.014(2) 0.056(3) -0.016(2)
C33 0.050(2) 0.0262(18) 0.051(2) -0.0083(16) 0.033(2) -0.0061(16)
C34 0.069(3) 0.0271(19) 0.057(2) -0.0037(18) 0.042(2) -0.0082(19)
C35 0.071(3) 0.029(2) 0.044(2) 0.0025(17) 0.031(2) 0.0046(19)
C36 0.048(2) 0.031(2) 0.042(2) -0.0026(16) 0.0191(18) 0.0036(17)
C37 0.040(2) 0.0251(17) 0.0399(19) -0.0016(15) 0.0228(17) -0.0014(15)
C38 0.040(2) 0.0259(18) 0.0380(19) -0.0081(15) 0.0218(17) -0.0039(15)
C39 0.0240(18) 0.039(2) 0.047(2) -0.0005(17) 0.0081(16) 0.0010(16)
C40 0.034(2) 0.047(2) 0.068(3) 0.001(2) 0.024(2) 0.0005(18)

loop_
_atom_type_symbol
_atom_type_description
_atom_type_scat_dispersion_real
_atom_type_scat_dispersion_imag
_atom_type_scat_source
C C 0.0033 0.0016 'International Tables Vol C Tables 4.2.6.8 and 6.1.1.4'
H H 0.0000 0.0000 'International Tables Vol C Tables 4.2.6.8 and 6.1.1.4'
N N 0.0061 0.0033 'International Tables Vol C Tables 4.2.6.8 and 6.1.1.4'
O O 0.0106 0.0060 'International Tables Vol C Tables 4.2.6.8 and 6.1.1.4'
Cu Cu 0.3201 1.2651 'International Tables Vol C Tables 4.2.6.8 and 6.1.1.4'
Ba Ba -0.3244 2.2819 'International Tables Vol C Tables 4.2.6.8 and 6.1.1.4'

loop_
_geom_angle_atom_site_label_1
_geom_angle_atom_site_label_2
_geom_angle_atom_site_label_3
_geom_angle
O12A Ba1 O6 167.83(9)
O12A Ba1 O2 102.20(10)
O6 Ba1 O2 73.32(7)
O12A Ba1 O7 118.68(11)
O6 Ba1 O7 56.94(7)
O2 Ba1 O7 118.65(7)
O12A Ba1 O9B 116.4(3)
O6 Ba1 O9B 74.8(3)
O2 Ba1 O9B 122.5(9)
O7 Ba1 O9B 78.6(8)
O12A Ba1 O3 103.73(9)
O6 Ba1 O3 64.27(7)
O2 Ba1 O3 56.25(6)
O7 Ba1 O3 70.29(6)
O9B Ba1 O3 137.6(2)
O12A Ba1 O10A 71.6(3)
O6 Ba1 O10A 120.5(3)
O2 Ba1 O10A 121.20(15)
O7 Ba1 O10A 114.34(15)
O9B Ba1 O10A 47.8(4)
O3 Ba1 O10A 174.5(2)
O6 Ba1 O12B 136.8(3)
O2 Ba1 O12B 70.1(3)
O7 Ba1 O12B 126.1(3)
O9B Ba1 O12B 145.8(4)
O3 Ba1 O12B 76.6(3)
O10A Ba1 O12B 98.0(4)
O12A Ba1 O1 73.83(11)
O6 Ba1 O1 110.74(7)
O2 Ba1 O1 54.29(7)
O7 Ba1 O1 167.48(7)
O9B Ba1 O1 96.6(9)
O3 Ba1 O1 107.58(7)
O10A Ba1 O1 68.61(14)
O12B Ba1 O1 63.6(3)
O12A Ba1 O13B 10.3(3)
O6 Ba1 O13B 173.8(4)
O2 Ba1 O13B 110.4(3)
O7 Ba1 O13B 117.1(4)
O9B Ba1 O13B 106.3(4)
O3 Ba1 O13B 113.2(3)
O10A Ba1 O13B 62.3(4)
O12B Ba1 O13B 44.0(4)
O1 Ba1 O13B 75.3(4)
O12A Ba1 O10B 72.3(4)
O6 Ba1 O10B 119.5(4)
O2 Ba1 O10B 128.0(2)
O7 Ba1 O10B 107.8(2)
O9B Ba1 O10B 45.2(5)
O3 Ba1 O10B 174.3(3)
O12B Ba1 O10B 101.0(5)
O1 Ba1 O10B 75.5(2)
O13B Ba1 O10B 62.5(5)
O12A Ba1 O9A 111.3(2)
O6 Ba1 O9A 80.05(18)
O2 Ba1 O9A 124.9(6)
O7 Ba1 O9A 81.6(6)
O9B Ba1 O9A 5.2(4)
O3 Ba1 O9A 142.7(2)
O10A Ba1 O9A 42.7(3)
O12B Ba1 O9A 140.7(4)
O1 Ba1 O9A 94.5(6)
O13B Ba1 O9A 101.1(4)
O12A Ba1 O8 74.30(10)
O6 Ba1 O8 106.60(7)
O2 Ba1 O8 163.17(6)
O7 Ba1 O8 53.22(6)
O9B Ba1 O8 72.5(9)
O3 Ba1 O8 108.02(6)
O10A Ba1 O8 73.88(17)
O12B Ba1 O8 102.0(3)
O1 Ba1 O8 136.61(6)
O13B Ba1 O8 68.4(4)
O10B Ba1 O8 67.2(2)
O9A Ba1 O8 70.8(7)
O12A Ba1 O4 66.77(10)
O6 Ba1 O4 102.37(6)
O2 Ba1 O4 99.18(6)
O7 Ba1 O4 63.39(6)
O9B Ba1 O4 133.8(10)
O3 Ba1 O4 51.75(6)
O10A Ba1 O4 126.8(3)
O12B Ba1 O4 62.7(3)
O1 Ba1 O4 125.62(7)
O13B Ba1 O4 72.4(4)
O10B Ba1 O4 122.6(3)
O9A Ba1 O4 133.7(7)
O8 Ba1 O4 64.17(6)
O12A Ba1 O5 136.66(10)
O6 Ba1 O5 52.06(7)
O2 Ba1 O5 63.75(7)
O7 Ba1 O5 103.08(7)
O9B Ba1 O5 58.9(9)
O3 Ba1 O5 100.62(6)
O10A Ba1 O5 81.5(3)
O12B Ba1 O5 124.3(3)
O1 Ba1 O5 64.83(7)
O13B Ba1 O5 133.8(4)
O10B Ba1 O5 85.0(3)
O9A Ba1 O5 61.8(6)
O8 Ba1 O5 129.99(6)
O4 Ba1 O5 151.31(6)
O6 Ba1 N6B 156.8(3)
O2 Ba1 N6B 88.5(3)
O7 Ba1 N6B 125.0(3)
O9B Ba1 N6B 128.0(4)
O3 Ba1 N6B 93.8(3)
O10A Ba1 N6B 81.1(4)
O12B Ba1 N6B 20.3(4)
O1 Ba1 N6B 67.1(3)
O13B Ba1 N6B 23.7(4)
O10B Ba1 N6B 82.9(5)
O9A Ba1 N6B 122.8(3)
O8 Ba1 N6B 86.6(3)
O4 Ba1 N6B 65.7(3)
O5 Ba1 N6B 131.9(3)
O2 Cu1 O3 88.19(9)
O2 Cu1 N1 94.40(12)
O3 Cu1 N1 175.66(12)
O2 Cu1 N2A 170.9(2)
O3 Cu1 N2A 94.7(3)
N1 Cu1 N2A 83.3(3)
O2 Cu1 N2B 173.7(4)
O3 Cu1 N2B 88.6(7)
N1 Cu1 N2B 88.5(7)
O2 Cu1 Ba1 45.18(7)
O3 Cu1 Ba1 46.79(6)
N1 Cu1 Ba1 134.29(10)
N2A Cu1 Ba1 140.1(3)
N2B Cu1 Ba1 129.8(6)
O6 Cu2 N4A 170.99(15)
O6 Cu2 O7 88.26(10)
N4A Cu2 O7 95.26(16)
O6 Cu2 N3A 91.54(17)
N4A Cu2 N3A 85.8(2)
O7 Cu2 N3A 173.83(18)
O6 Cu2 N3B 97.3(3)
O7 Cu2 N3B 172.5(3)
O6 Cu2 N4B 176.4(4)
O7 Cu2 N4B 90.3(3)
N3B Cu2 N4B 84.5(4)
O6 Cu2 Ba1 47.72(7)
N4A Cu2 Ba1 139.16(14)
O7 Cu2 Ba1 48.36(7)
N3A Cu2 Ba1 128.27(14)
N3B Cu2 Ba1 138.9(3)
N4B Cu2 Ba1 129.4(3)
C3 O1 C2 117.2(3)
C3 O1 Ba1 119.7(2)
C2 O1 Ba1 122.3(2)
C8 O2 Cu1 125.7(2)
C8 O2 Ba1 124.0(2)
Cu1 O2 Ba1 105.96(9)
C18 O3 Cu1 124.7(2)
C18 O3 Ba1 131.4(2)
Cu1 O3 Ba1 103.76(9)
C17 O4 C19 117.8(3)
C17 O4 Ba1 121.14(19)
C19 O4 Ba1 121.02(18)
C23 O5 C22 118.0(3)
C23 O5 Ba1 116.02(19)
C22 O5 Ba1 125.7(2)
C28 O6 Cu2 126.7(2)
C28 O6 Ba1 125.6(2)
Cu2 O6 Ba1 101.81(9)
C38 O7 Cu2 126.9(2)
C38 O7 Ba1 126.7(2)
Cu2 O7 Ba1 100.91(9)
C37 O8 C39 118.7(3)
C37 O8 Ba1 119.90(19)
C39 O8 Ba1 119.59(19)
N5A O9A Ba1 98.1(19)
N5B O9B Ba1 98(2)
N5A O10A Ba1 101(2)
N5B O10B Ba1 96(3)
N6A O12A Ba1 151.9(3)
N6B O12B Ba1 100.6(11)
N6B O13B Ba1 92.2(11)
C9 N1 C10A 118.9(4)
C9 N1 C10B 126.8(8)
C9 N1 Cu1 126.4(3)
C10A N1 Cu1 114.0(3)
C10B N1 Cu1 104.4(7)
C12 N2A C11A 121.3(8)
C12 N2A Cu1 124.6(7)
C11A N2A Cu1 114.1(6)
C12 N2B C11B 120.0(19)
C12 N2B Cu1 124.2(16)
C11B N2B Cu1 108.6(16)
C29 N3A C30A 117.2(5)
C29 N3A Cu2 129.2(5)
C30A N3A Cu2 113.0(4)
C29 N3B C30B 132.4(12)
C29 N3B Cu2 118.4(7)
C30B N3B Cu2 108.6(7)
C32 N4A C31A 124.5(5)
C32 N4A Cu2 124.4(4)
C31A N4A Cu2 111.1(4)
C32 N4B C31B 114.0(10)
C32 N4B Cu2 126.9(8)
C31B N4B Cu2 116.4(7)
O9A N5A O11A 125(3)
O9A N5A O10A 116(2)
O11A N5A O10A 119(3)
O9A N5A Ba1 61.4(16)
O11A N5A Ba1 170.1(12)
O10A N5A Ba1 56.8(17)
O10B N5B O11B 124(4)
O10B N5B O9B 120(3)
O11B N5B O9B 116(4)
O10B N5B Ba1 62(3)
O11B N5B Ba1 174(3)
O9B N5B Ba1 58.1(18)
O13A N6A O14A 122.6(4)
O13A N6A O12A 117.9(4)
O14A N6A O12A 119.5(4)
O12B N6B O13B 123.1(17)
O12B N6B O14B 121(2)
O13B N6B O14B 114(2)
O12B N6B Ba1 59.1(10)
O13B N6B Ba1 64.1(10)
O14B N6B Ba1 163.3(18)
C2 C1 H1A 109.5
C2 C1 H1B 109.5
H1A C1 H1B 109.5
C2 C1 H1C 109.5
H1A C1 H1C 109.5
H1B C1 H1C 109.5
O1 C2 C1 112.6(3)
O1 C2 H2A 109.1
C1 C2 H2A 109.1
O1 C2 H2B 109.1
C1 C2 H2B 109.1
H2A C2 H2B 107.8
C4 C3 O1 124.3(3)
C4 C3 C8 121.5(3)
O1 C3 C8 114.1(3)
C3 C4 C5 120.3(4)
C3 C4 H4 119.8
C5 C4 H4 119.8
C6 C5 C4 119.8(3)
C6 C5 H5 120.1
C4 C5 H5 120.1
C5 C6 C7 121.5(3)
C5 C6 H6 119.2
C7 C6 H6 119.2
C8 C7 C6 119.6(3)
C8 C7 C9 122.6(3)
C6 C7 C9 117.8(3)
O2 C8 C7 125.5(3)
O2 C8 C3 117.2(3)
C7 C8 C3 117.3(3)
N1 C9 C7 125.3(3)
N1 C9 H9 117.4
C7 C9 H9 117.4
N1 C10A C11A 105.6(5)
N1 C10A H10A 110.6
C11A C10A H10A 110.6
N1 C10A H10B 110.6
C11A C10A H10B 110.6
H10A C10A H10B 108.7
C11B C10B N1 105.8(12)
C11B C10B H10C 110.6
N1 C10B H10C 110.6
C11B C10B H10D 110.6
N1 C10B H10D 110.6
H10C C10B H10D 108.7
N2A C11A C10A 108.7(6)
N2A C11A H11A 109.9
C10A C11A H11A 109.9
N2A C11A H11B 109.9
C10A C11A H11B 109.9
H11A C11A H11B 108.3
C10B C11B N2B 106.1(14)
C10B C11B H11C 110.5
N2B C11B H11C 110.5
C10B C11B H11D 110.5
N2B C11B H11D 110.5
H11C C11B H11D 108.7
N2B C12 C13 120.6(11)
N2A C12 C13 125.4(6)
N2B C12 H12 116.4
N2A C12 H12 117.3
C13 C12 H12 117.3
C14 C13 C18 119.4(3)
C14 C13 C12 117.5(3)
C18 C13 C12 122.7(3)
C15 C14 C13 121.1(3)
C15 C14 H14 119.5
C13 C14 H14 119.5
C14 C15 C16 120.3(3)
C14 C15 H15 119.8
C16 C15 H15 119.8
C17 C16 C15 119.7(4)
C17 C16 H16 120.2
C15 C16 H16 120.2
O4 C17 C16 124.8(3)
O4 C17 C18 114.0(3)
C16 C17 C18 121.2(3)
O3 C18 C17 117.3(3)
O3 C18 C13 124.5(3)
C17 C18 C13 118.2(3)
O4 C19 C20 112.7(3)
O4 C19 H19A 109.1
C20 C19 H19A 109.1
O4 C19 H19B 109.1
C20 C19 H19B 109.1
H19A C19 H19B 107.8
C19 C20 H20A 109.5
C19 C20 H20B 109.5
H20A C20 H20B 109.5
C19 C20 H20C 109.5
H20A C20 H20C 109.5
H20B C20 H20C 109.5
C22 C21 H21A 109.5
C22 C21 H21B 109.5
H21A C21 H21B 109.5
C22 C21 H21C 109.5
H21A C21 H21C 109.5
H21B C21 H21C 109.5
O5 C22 C21 111.5(3)
O5 C22 H22A 109.3
C21 C22 H22A 109.3
O5 C22 H22B 109.3
C21 C22 H22B 109.3
H22A C22 H22B 108.0
O5 C23 C24 124.9(4)
O5 C23 C28 113.9(3)
C24 C23 C28 121.2(4)
C23 C24 C25 120.2(4)
C23 C24 H24 119.9
C25 C24 H24 119.9
C26 C25 C24 120.0(4)
C26 C25 H25 120.0
C24 C25 H25 120.0
C25 C26 C27 121.3(4)
C25 C26 H26 119.4
C27 C26 H26 119.4
C28 C27 C26 119.3(4)
C28 C27 C29 122.7(4)
C26 C27 C29 117.9(4)
O6 C28 C23 117.5(3)
O6 C28 C27 124.6(3)
C23 C28 C27 117.8(3)
N3A C29 C27 123.4(4)
N3B C29 C27 127.4(7)
N3A C29 H29 118.3
N3B C29 H29 111.4
C27 C29 H29 118.3
N3A C30A C31A 105.9(5)
N3A C30A H30A 110.6
C31A C30A H30A 110.6
N3A C30A H30B 110.6
C31A C30A H30B 110.6
H30A C30A H30B 108.7
N3B C30B C31B 114.5(9)
N3B C30B H30D 108.6
C31B C30B H30D 108.6
N3B C30B H30C 108.6
C31B C30B H30C 108.6
H30D C30B H30C 107.6
N4A C31A C30A 109.4(4)
N4A C31A H31A 109.8
C30A C31A H31A 109.8
N4A C31A H31B 109.8
C30A C31A H31B 109.8
H31A C31A H31B 108.2
N4B C31B C30B 102.4(9)
N4B C31B H31C 111.3
C30B C31B H31C 111.3
N4B C31B H31D 111.3
C30B C31B H31D 111.3
H31C C31B H31D 109.2
N4B C32 C33 121.5(6)
N4A C32 C33 126.4(4)
N4B C32 H32 118.1
N4A C32 H32 116.8
C33 C32 H32 116.8
C34 C33 C38 119.9(4)
C34 C33 C32 118.1(3)
C38 C33 C32 122.0(3)
C35 C34 C33 121.1(3)
C35 C34 H34 119.5
C33 C34 H34 119.5
C34 C35 C36 120.0(4)
C34 C35 H35 120.0
C36 C35 H35 120.0
C37 C36 C35 120.1(4)
C37 C36 H36 119.9
C35 C36 H36 119.9
O8 C37 C36 124.7(3)
O8 C37 C38 114.0(3)
C36 C37 C38 121.3(3)
O7 C38 C37 117.7(3)
O7 C38 C33 124.7(3)
C37 C38 C33 117.6(3)
O8 C39 C40 111.9(3)
O8 C39 H39A 109.2
C40 C39 H39A 109.2
O8 C39 H39B 109.2
C40 C39 H39B 109.2
H39A C39 H39B 107.9
C39 C40 H40A 109.5
C39 C40 H40B 109.5
H40A C40 H40B 109.5
C39 C40 H40C 109.5
H40A C40 H40C 109.5
H40B C40 H40C 109.5

loop_
_geom_bond_atom_site_label_1
_geom_bond_atom_site_label_2
_geom_bond_distance
Ba1 O12A 2.736(4)
Ba1 O6 2.771(2)
Ba1 O2 2.782(2)
Ba1 O7 2.790(2)
Ba1 O9B 2.82(3)
Ba1 O3 2.830(2)
Ba1 O10A 2.84(3)
Ba1 O12B 2.836(13)
Ba1 O1 2.893(2)
Ba1 O13B 2.924(17)
Ba1 O10B 2.94(4)
Ba1 O9A 2.956(19)
Ba1 O8 2.974(2)
Ba1 O4 3.072(2)
Ba1 O5 3.074(2)
Ba1 N6B 3.249(16)
Cu1 O2 1.893(2)
Cu1 O3 1.909(2)
Cu1 N1 1.923(3)
Cu1 N2A 1.928(10)
Cu1 N2B 1.98(3)
Cu2 O6 1.899(2)
Cu2 N4A 1.903(6)
Cu2 O7 1.908(2)
Cu2 N3A 1.936(6)
Cu2 N3B 1.945(13)
Cu2 N4B 1.969(11)
O1 C3 1.374(4)
O1 C2 1.444(4)
O2 C8 1.326(4)
O3 C18 1.321(4)
O4 C17 1.382(4)
O4 C19 1.443(4)
O5 C23 1.366(4)
O5 C22 1.445(4)
O6 C28 1.318(4)
O7 C38 1.313(4)
O8 C37 1.379(4)
O8 C39 1.441(4)
O9A N5A 1.18(3)
O9B N5B 1.36(5)
O10A N5A 1.31(3)
O10B N5B 1.19(5)
O11A N5A 1.23(3)
O11B N5B 1.24(4)
O12A N6A 1.255(5)
O12B N6B 1.147(19)
O13A N6A 1.235(11)
O13B N6B 1.31(2)
O14A N6A 1.242(5)
O14B N6B 1.52(4)
N1 C9 1.285(5)
N1 C10A 1.462(7)
N1 C10B 1.594(18)
N2A C12 1.306(11)
N2A C11A 1.461(12)
N2B C12 1.26(3)
N2B C11B 1.50(3)
N3A C29 1.229(6)
N3A C30A 1.458(7)
N3B C29 1.385(9)
N3B C30B 1.505(9)
N4A C32 1.325(6)
N4A C31A 1.493(6)
N4B C32 1.215(9)
N4B C31B 1.455(9)
C1 C2 1.500(6)
C1 H1A 0.9800
C1 H1B 0.9800
C1 H1C 0.9800
C2 H2A 0.9900
C2 H2B 0.9900
C3 C4 1.373(5)
C3 C8 1.422(5)
C4 C5 1.401(5)
C4 H4 0.9500
C5 C6 1.353(6)
C5 H5 0.9500
C6 C7 1.418(5)
C6 H6 0.9500
C7 C8 1.414(5)
C7 C9 1.431(5)
C9 H9 0.9500
C10A C11A 1.520(9)
C10A H10A 0.9900
C10A H10B 0.9900
C10B C11B 1.50(3)
C10B H10C 0.9900
C10B H10D 0.9900
C11A H11A 0.9900
C11A H11B 0.9900
C11B H11C 0.9900
C11B H11D 0.9900
C12 C13 1.437(5)
C12 H12 0.9500
C13 C14 1.412(5)
C13 C18 1.414(5)
C14 C15 1.360(5)
C14 H14 0.9500
C15 C16 1.404(5)
C15 H15 0.9500
C16 C17 1.383(5)
C16 H16 0.9500
C17 C18 1.413(5)
C19 C20 1.510(5)
C19 H19A 0.9900
C19 H19B 0.9900
C20 H20A 0.9800
C20 H20B 0.9800
C20 H20C 0.9800
C21 C22 1.505(6)
C21 H21A 0.9800
C21 H21B 0.9800
C21 H21C 0.9800
C22 H22A 0.9900
C22 H22B 0.9900
C23 C24 1.384(5)
C23 C28 1.415(5)
C24 C25 1.396(6)
C24 H24 0.9500
C25 C26 1.357(6)
C25 H25 0.9500
C26 C27 1.423(6)
C26 H26 0.9500
C27 C28 1.415(5)
C27 C29 1.438(5)
C29 H29 0.9500
C30A C31A 1.525(7)
C30A H30A 0.9900
C30A H30B 0.9900
C30B C31B 1.513(9)
C30B H30D 0.9900
C30B H30C 0.9900
C31A H31A 0.9900
C31A H31B 0.9900
C31B H31C 0.9900
C31B H31D 0.9900
C32 C33 1.450(5)
C32 H32 0.9500
C33 C34 1.405(6)
C33 C38 1.422(5)
C34 C35 1.367(6)
C34 H34 0.9500
C35 C36 1.400(5)
C35 H35 0.9500
C36 C37 1.384(5)
C36 H36 0.9500
C37 C38 1.414(5)
C39 C40 1.510(5)
C39 H39A 0.9900
C39 H39B 0.9900
C40 H40A 0.9800
C40 H40B 0.9800
C40 H40C 0.9800
